data_1571728
loop_
_publ_author_name
'Trotta, Caterina'
'Dahiya, Pardeep'
'Baldinelli, Lorenzo'
'Menendez Rodriguez, Gabriel'
'Chakraborty, Priyanka'
'Bistoni, Giovanni'
'De Angelis, Filippo'
'Sundararaju, Basker'
'Macchioni, Alceo'

_publ_section_title
;
 A cobalt molecular catalyst for hydrogen evolution reaction with
 remarkable activity in phosphate buffered water solution
;
_journal_issue 13
_journal_name_full 'Catalysis Science &amp; Technology'
_journal_page_first 3699
_journal_page_last 3706
_journal_paper_doi 10.1039/D4CY00209A
_journal_volume 14
_journal_year 2024
_chemical_formula_moiety 'C17 H25 Co I N2, I'
_chemical_formula_sum 'C17 H25 Co I2 N2'
_chemical_formula_weight 570.144
_chemical_name_systematic Complex-2
_space_group_crystal_system triclinic
_space_group_IT_number 2
_space_group_name_Hall '-P 1'
_space_group_name_H-M_alt 'P -1'
_symmetry_Int_Tables_number 2
_atom_sites_solution_primary dual
_audit_creation_date 2023-09-22
_audit_creation_method
;
Olex2 1.5
(compiled 2021.08.20 svn.r13c46975 for OlexSys, GUI svn.r6394)
;
_audit_update_record
;
2023-09-27 deposited with the CCDC.	2024-05-28 downloaded from the CCDC.
;
_cell_angle_alpha 89.106(2)
_cell_angle_beta 83.431(2)
_cell_angle_gamma 76.170(2)
_cell_formula_units_Z 2
_cell_length_a 8.2020(7)
_cell_length_b 9.8816(9)
_cell_length_c 12.3164(11)
_cell_measurement_reflns_used 9707
_cell_measurement_temperature 273.15
_cell_measurement_theta_max 28.390
_cell_measurement_theta_min 2.228
_cell_volume 962.86(15)
_computing_cell_refinement 'SAINT V8.38A (Bruker, 2018)'
_computing_data_collection 'SAINT V8.38A (Bruker, 2018)'
_computing_data_reduction 'SAINT V8.38A (Bruker, 2018)'
_computing_molecular_graphics 'Olex2 1.5 (Dolomanov et al., 2009)'
_computing_publication_material 'Olex2 1.5 (Dolomanov et al., 2009)'
_computing_structure_refinement 'olex2.refine 1.5 (Bourhis et al., 2015)'
_computing_structure_solution 'SHELXT 2018/2 (Sheldrick, 2018)'
_diffrn_ambient_temperature 273.15
_diffrn_detector 'CCD area detector'
_diffrn_detector_area_resol_mean 5.6
_diffrn_detector_type 'Bruker SMART CCD 6000 area detector'
_diffrn_measured_fraction_theta_full 0.9983
_diffrn_measured_fraction_theta_max 0.9958
_diffrn_measurement_device 'three-circle diffractometer'
_diffrn_measurement_device_type 'Bruker SMART CCD 6000 area detector'
_diffrn_measurement_method '\w scans'
_diffrn_radiation_monochromator graphite
_diffrn_radiation_probe x-ray
_diffrn_radiation_type 'Mo K\a'
_diffrn_radiation_wavelength 0.71073
_diffrn_reflns_av_R_equivalents 0.0468
_diffrn_reflns_av_unetI/netI 0.0443
_diffrn_reflns_Laue_measured_fraction_full 0.9983
_diffrn_reflns_Laue_measured_fraction_max 0.9958
_diffrn_reflns_limit_h_max 10
_diffrn_reflns_limit_h_min -10
_diffrn_reflns_limit_k_max 13
_diffrn_reflns_limit_k_min -13
_diffrn_reflns_limit_l_max 16
_diffrn_reflns_limit_l_min -16
_diffrn_reflns_number 15272
_diffrn_reflns_point_group_measured_fraction_full 0.9983
_diffrn_reflns_point_group_measured_fraction_max 0.9958
_diffrn_reflns_theta_full 25.2417
_diffrn_reflns_theta_max 28.39
_diffrn_reflns_theta_min 2.57
_diffrn_source 'sealed X-ray tube'
_diffrn_source_current 1.0
_diffrn_source_power 0.05
_diffrn_source_target Mo
_diffrn_source_voltage 50.0
_diffrn_standards_number 0
_exptl_absorpt_coefficient_mu 4.096
_exptl_absorpt_correction_T_max 0.921
_exptl_absorpt_correction_T_min 0.863
_exptl_absorpt_correction_type multi-scan
_exptl_absorpt_process_details
;
SADABS-2016/2 (Bruker,2016/2) was used for absorption correction.
wR2(int) was 0.1915 before and 0.0625 after correction.
The Ratio of minimum to maximum transmission is 0.6720.
The \l/2 correction factor is Not present.
;
_exptl_crystal_colour 'metallic greenish green'
_exptl_crystal_colour_lustre metallic
_exptl_crystal_colour_modifier greenish
_exptl_crystal_colour_primary green
_exptl_crystal_density_diffrn 1.967
_exptl_crystal_description needle
_exptl_crystal_F_000 547.299
_exptl_crystal_preparation 'Slow evaporation'
_exptl_crystal_recrystallization_method 'Slow evaporation'
_exptl_crystal_size_max 0.05
_exptl_crystal_size_mid 0.03
_exptl_crystal_size_min 0.02
_refine_diff_density_max 1.8570
_refine_diff_density_min -1.1378
_refine_diff_density_rms 0.1521
_refine_ls_d_res_high 0.7474
_refine_ls_d_res_low 7.9123
_refine_ls_goodness_of_fit_ref 0.7766
_refine_ls_hydrogen_treatment constr
_refine_ls_matrix_type full
_refine_ls_number_constraints 37
_refine_ls_number_parameters 205
_refine_ls_number_reflns 4792
_refine_ls_number_restraints 0
_refine_ls_restrained_S_all 0.7766
_refine_ls_R_factor_all 0.0307
_refine_ls_R_factor_gt 0.0269
_refine_ls_shift/su_max 0.0008
_refine_ls_shift/su_mean 0.0001
_refine_ls_structure_factor_coef Fsqd
_refine_ls_weighting_details 'w=1/[\s^2^(Fo^2^)+(0.1P)^2^] where P=(Fo^2^+2Fc^2^)/3'
_refine_ls_weighting_scheme calc
_refine_ls_wR_factor_gt 0.0913
_refine_ls_wR_factor_ref 0.1000
_reflns_Friedel_coverage 0.0
_reflns_limit_h_max 10
_reflns_limit_h_min -10
_reflns_limit_k_max 13
_reflns_limit_k_min -13
_reflns_limit_l_max 16
_reflns_limit_l_min 0
_reflns_number_gt 4352
_reflns_number_total 4792
_reflns_threshold_expression I>=2u(I)
_cod_data_source_file d4cy00209a2.cif
_cod_data_source_block 19sepa_1_0m
_cod_depositor_comments 'Adding full bibliography for 1571727--1571728.cif.'
_cod_database_code 1571728
_olex2_refinement_description
;
1. Fixed Uiso
 At 1.2 times of:
  All C(H) groups, All C(H,H) groups, All N(H) groups
 At 1.5 times of:
  All C(H,H,H) groups
2.a Ternary CH refined with riding coordinates:
 N2(H2)
2.b Secondary CH2 refined with riding coordinates:
 C16(H16a,H16b)
2.c Aromatic/amide H refined with riding coordinates:
 C11(H11), C14(H14), C13(H13), C12(H12)
2.d Idealised Me refined as rotating group:
 C6(H6a,H6b,H6c), C7(H7a,H7b,H7c), C8(H8a,H8b,H8c), C9(H9a,H9b,H9c), C10(H10a,
 H10b,H10c), C17(H17a,H17b,H17c)
;
_olex2_exptl_crystal_mounting_method loop
_olex2_submission_original_sample_id Complex-2
_olex2_submission_special_instructions 'No special instructions were received'

loop_
_space_group_symop_id
_space_group_symop_operation_xyz
1 x,y,z
2 -x,-y,-z

loop_
_atom_site_label
_atom_site_type_symbol
_atom_site_fract_x
_atom_site_fract_y
_atom_site_fract_z
_atom_site_U_iso_or_equiv
_atom_site_adp_type
_atom_site_occupancy
_atom_site_refinement_flags_posn
I1 I 0.67243(2) 0.15083(2) 0.388312(15) 0.01895(8) Uani 1.000000 .
Co1 Co 0.41586(5) 0.21014(4) 0.27260(3) 0.01369(10) Uani 1.000000 .
N1 N 0.2748(3) 0.2949(3) 0.40723(19) 0.0171(5) Uani 1.000000 .
N2 N 0.4335(3) 0.4075(3) 0.24668(19) 0.0179(5) Uani 1.000000 .
C1 C 0.5308(4) 0.0838(3) 0.1384(2) 0.0168(6) Uani 1.000000 .
C2 C 0.3918(4) 0.1856(3) 0.1074(2) 0.0183(6) Uani 1.000000 .
C3 C 0.2410(4) 0.1739(3) 0.1753(2) 0.0163(5) Uani 1.000000 .
C4 C 0.2877(4) 0.0548(3) 0.2426(2) 0.0173(5) Uani 1.000000 .
C5 C 0.4646(4) -0.0005(3) 0.2220(2) 0.0180(6) Uani 1.000000 .
C6 C 0.7121(4) 0.0558(3) 0.0870(2) 0.0223(6) Uani 1.000000 .
C7 C 0.3910(4) 0.2861(3) 0.0143(2) 0.0199(6) Uani 1.000000 .
C8 C 0.0672(4) 0.2595(3) 0.1675(3) 0.0222(6) Uani 1.000000 .
C9 C 0.1695(4) -0.0150(3) 0.3109(2) 0.0225(6) Uani 1.000000 .
C10 C 0.5607(4) -0.1313(3) 0.2702(3) 0.0223(6) Uani 1.000000 .
C11 C 0.1892(4) 0.2285(3) 0.4829(2) 0.0197(6) Uani 1.000000 .
C12 C 0.1125(4) 0.2879(3) 0.5815(2) 0.0221(6) Uani 1.000000 .
C13 C 0.1235(4) 0.4224(3) 0.6060(2) 0.0223(6) Uani 1.000000 .
C14 C 0.2098(4) 0.4914(3) 0.5298(2) 0.0212(6) Uani 1.000000 .
C15 C 0.2852(4) 0.4246(3) 0.4314(2) 0.0183(6) Uani 1.000000 .
C16 C 0.3954(4) 0.4874(3) 0.3513(2) 0.0191(6) Uani 1.000000 .
C17 C 0.5908(4) 0.4341(3) 0.1878(3) 0.0226(6) Uani 1.000000 .
I2 I 0.12564(2) 0.66903(2) 0.127292(15) 0.02114(9) Uani 1.000000 .
H11 H 0.1822(4) 0.1385(3) 0.4672(2) 0.0236(7) Uiso 1.000000 R
H14 H 0.2175(4) 0.5817(3) 0.5440(2) 0.0254(7) Uiso 1.000000 R
H13 H 0.0736(4) 0.4649(3) 0.6725(2) 0.0267(7) Uiso 1.000000 R
H12 H 0.0544(4) 0.2392(3) 0.6311(2) 0.0265(7) Uiso 1.000000 R
H6a H 0.7336(9) 0.1396(7) 0.0544(17) 0.0334(9) Uiso 1.000000 GR
H6b H 0.7863(4) 0.026(2) 0.1421(4) 0.0334(9) Uiso 1.000000 GR
H6c H 0.7315(9) -0.0156(18) 0.0319(14) 0.0334(9) Uiso 1.000000 GR
H7a H 0.341(3) 0.3792(4) 0.0412(4) 0.0298(9) Uiso 1.000000 GR
H7b H 0.5049(4) 0.2801(18) -0.0177(12) 0.0298(9) Uiso 1.000000 GR
H7c H 0.326(2) 0.2631(15) -0.0399(9) 0.0298(9) Uiso 1.000000 GR
H8a H 0.0001(9) 0.261(2) 0.2368(6) 0.0333(9) Uiso 1.000000 GR
H8b H 0.0720(5) 0.3529(7) 0.1477(19) 0.0333(9) Uiso 1.000000 GR
H8c H 0.0172(12) 0.2200(14) 0.1128(14) 0.0333(9) Uiso 1.000000 GR
H9a H 0.2240(12) -0.061(2) 0.3711(12) 0.0337(9) Uiso 1.000000 GR
H9b H 0.0695(14) 0.0534(5) 0.3383(17) 0.0337(9) Uiso 1.000000 GR
H9c H 0.139(3) -0.0828(19) 0.2672(6) 0.0337(9) Uiso 1.000000 GR
H10a H 0.6796(4) -0.1421(14) 0.2493(17) 0.0335(9) Uiso 1.000000 GR
H10b H 0.538(3) -0.1260(11) 0.3484(3) 0.0335(9) Uiso 1.000000 GR
H10c H 0.526(2) -0.2099(4) 0.2438(16) 0.0335(9) Uiso 1.000000 GR
H16a H 0.4999(4) 0.4871(3) 0.3811(2) 0.0230(7) Uiso 1.000000 R
H16b H 0.3390(4) 0.5833(3) 0.3383(2) 0.0230(7) Uiso 1.000000 R
H17a H 0.6853(6) 0.390(2) 0.2257(11) 0.0339(9) Uiso 1.000000 GR
H17b H 0.6069(17) 0.396(2) 0.1149(7) 0.0339(9) Uiso 1.000000 GR
H17c H 0.5820(13) 0.5327(3) 0.1847(18) 0.0339(9) Uiso 1.000000 GR
H2 H 0.3493(3) 0.4466(3) 0.20565(19) 0.0215(6) Uiso 1.000000 R

loop_
_atom_site_aniso_label
_atom_site_aniso_U_11
_atom_site_aniso_U_22
_atom_site_aniso_U_33
_atom_site_aniso_U_12
_atom_site_aniso_U_13
_atom_site_aniso_U_23
I1 0.01711(13) 0.02234(13) 0.01836(13) -0.00570(8) -0.00416(8) 0.00219(8)
Co1 0.0149(2) 0.0171(2) 0.01040(18) -0.00681(15) -0.00066(13) 0.00110(13)
N1 0.0175(12) 0.0184(12) 0.0158(11) -0.0054(9) -0.0011(9) -0.0014(9)
N2 0.0201(12) 0.0195(13) 0.0152(11) -0.0076(9) -0.0009(9) 0.0012(9)
C1 0.0244(15) 0.0174(14) 0.0102(12) -0.0101(11) 0.0019(10) 0.0003(10)
C2 0.0243(15) 0.0206(15) 0.0114(12) -0.0099(12) 0.0021(10) -0.0012(10)
C3 0.0173(13) 0.0202(14) 0.0132(12) -0.0079(11) -0.0021(10) -0.0003(10)
C4 0.0210(14) 0.0226(15) 0.0123(12) -0.0126(11) -0.0028(10) 0.0002(10)
C5 0.0255(15) 0.0191(14) 0.0111(12) -0.0091(11) -0.0008(10) -0.0005(10)
C6 0.0231(15) 0.0243(16) 0.0195(14) -0.0089(12) 0.0042(11) -0.0004(11)
C7 0.0253(15) 0.0230(15) 0.0130(12) -0.0089(12) -0.0030(10) 0.0044(10)
C8 0.0154(14) 0.0297(17) 0.0233(15) -0.0076(12) -0.0052(11) 0.0044(12)
C9 0.0270(16) 0.0276(16) 0.0166(14) -0.0165(13) 0.0034(11) 0.0001(11)
C10 0.0274(16) 0.0171(14) 0.0209(14) -0.0040(12) 0.0006(12) -0.0006(11)
C11 0.0231(15) 0.0188(14) 0.0178(14) -0.0089(12) 0.0037(11) -0.0013(11)
C12 0.0233(15) 0.0273(16) 0.0160(14) -0.0085(12) 0.0024(11) -0.0006(11)
C13 0.0208(15) 0.0258(16) 0.0184(14) -0.0022(12) -0.0008(11) -0.0037(11)
C14 0.0188(15) 0.0232(16) 0.0220(15) -0.0056(11) -0.0033(11) -0.0014(11)
C15 0.0159(13) 0.0196(14) 0.0206(14) -0.0049(11) -0.0056(10) -0.0010(11)
C16 0.0240(15) 0.0193(14) 0.0174(13) -0.0111(11) -0.0034(11) 0.0004(10)
C17 0.0228(15) 0.0250(16) 0.0222(15) -0.0127(12) 0.0018(11) 0.0047(12)
I2 0.02421(13) 0.02268(13) 0.01549(12) -0.00490(9) 0.00044(8) 0.00139(8)

loop_
_atom_type_symbol
_atom_type_scat_dispersion_real
_atom_type_scat_dispersion_imag
_atom_type_scat_Cromer_Mann_a1
_atom_type_scat_Cromer_Mann_a2
_atom_type_scat_Cromer_Mann_a3
_atom_type_scat_Cromer_Mann_a4
_atom_type_scat_Cromer_Mann_b1
_atom_type_scat_Cromer_Mann_b2
_atom_type_scat_Cromer_Mann_b3
_atom_type_scat_Cromer_Mann_b4
_atom_type_scat_Cromer_Mann_c
_atom_type_scat_source
_atom_type_scat_dispersion_source
C 0.00347 0.00161 2.31000 1.02000 1.58860 0.86500 20.84390 10.20750 0.56870 51.65120 0.21560 'International Tables Volume C Table 6.1.1.4 (pp. 500-502)' 'Henke, Gullikson and Davis, At. Data and Nucl. Data Tables, 1993, 54, 2'
Co 0.35655 0.96576 12.28410 7.34090 4.00340 2.34880 4.27910 0.27840 13.53590 71.16920 1.01180 'International Tables Volume C Table 6.1.1.4 (pp. 500-502)' 'Henke, Gullikson and Davis, At. Data and Nucl. Data Tables, 1993, 54, 2'
H 0.00000 0.00000 0.49300 0.32291 0.14019 0.04081 10.51090 26.12570 3.14236 57.79970 0.00304 'International Tables Volume C Table 6.1.1.4 (pp. 500-502)' 'Henke, Gullikson and Davis, At. Data and Nucl. Data Tables, 1993, 54, 2'
I -0.41187 1.83264 20.14720 18.99490 7.51380 2.27350 4.34700 0.38140 27.76600 66.87760 4.07120 'International Tables Volume C Table 6.1.1.4 (pp. 500-502)' 'Henke, Gullikson and Davis, At. Data and Nucl. Data Tables, 1993, 54, 2'
N 0.00653 0.00323 12.21260 3.13220 2.01250 1.16630 0.00570 9.89330 28.99750 0.58260 -11.52900 'International Tables Volume C Table 6.1.1.4 (pp. 500-502)' 'Henke, Gullikson and Davis, At. Data and Nucl. Data Tables, 1993, 54, 2'

loop_
_geom_angle_atom_site_label_1
_geom_angle_atom_site_label_2
_geom_angle_atom_site_label_3
_geom_angle
_geom_angle_site_symmetry_1
_geom_angle_site_symmetry_3
_geom_angle_publ_flag
N1 Co1 I1 87.41(7) . . ?
N2 Co1 I1 93.69(7) . . ?
N2 Co1 N1 82.17(10) . . ?
C1 Co1 I1 96.93(8) . . ?
C1 Co1 N1 165.93(10) . . ?
C1 Co1 N2 110.77(10) . . ?
C2 Co1 I1 133.57(8) . . ?
C2 Co1 N1 138.88(11) . . ?
C2 Co1 N2 90.54(10) . . ?
C2 Co1 C1 39.62(11) . . ?
C3 Co1 I1 157.71(8) . . ?
C3 Co1 N1 103.47(11) . . ?
C3 Co1 N2 106.90(11) . . ?
C3 Co1 C1 68.17(11) . . ?
C3 Co1 C2 40.49(10) . . ?
C4 Co1 I1 119.79(8) . . ?
C4 Co1 N1 99.09(10) . . ?
C4 Co1 N2 146.50(11) . . ?
C4 Co1 C1 67.13(11) . . ?
C4 Co1 C2 66.42(10) . . ?
C4 Co1 C3 39.96(11) . . ?
C5 Co1 I1 90.57(8) . . ?
C5 Co1 N1 126.40(10) . . ?
C5 Co1 N2 151.31(10) . . ?
C5 Co1 C1 40.54(10) . . ?
C5 Co1 C2 66.55(11) . . ?
C5 Co1 C3 67.27(12) . . ?
C5 Co1 C4 39.17(12) . . ?
C11 N1 Co1 126.2(2) . . ?
C15 N1 Co1 115.41(19) . . ?
C15 N1 C11 117.8(2) . . ?
C16 N2 Co1 110.24(17) . . ?
C17 N2 Co1 119.30(19) . . ?
C17 N2 C16 108.4(2) . . ?
C2 C1 Co1 70.59(16) . . ?
C5 C1 Co1 70.97(15) . . ?
C5 C1 C2 107.1(2) . . ?
C6 C1 Co1 128.5(2) . . ?
C6 C1 C2 127.2(2) . . ?
C6 C1 C5 125.4(3) . . ?
C1 C2 Co1 69.79(16) . . ?
C3 C2 Co1 68.89(15) . . ?
C3 C2 C1 109.1(2) . . ?
C7 C2 Co1 130.6(2) . . ?
C7 C2 C1 127.6(2) . . ?
C7 C2 C3 123.1(3) . . ?
C2 C3 Co1 70.63(16) . . ?
C4 C3 Co1 71.84(16) . . ?
C4 C3 C2 106.8(3) . . ?
C8 C3 Co1 127.8(2) . . ?
C8 C3 C2 126.2(3) . . ?
C8 C3 C4 126.6(2) . . ?
C3 C4 Co1 68.20(16) . . ?
C5 C4 Co1 70.34(16) . . ?
C5 C4 C3 108.8(2) . . ?
C9 C4 Co1 134.5(2) . . ?
C9 C4 C3 126.4(3) . . ?
C9 C4 C5 124.2(3) . . ?
C1 C5 Co1 68.49(16) . . ?
C4 C5 Co1 70.48(17) . . ?
C4 C5 C1 107.8(3) . . ?
C10 C5 Co1 131.2(2) . . ?
C10 C5 C1 126.6(3) . . ?
C10 C5 C4 125.3(3) . . ?
C12 C11 N1 123.2(3) . . ?
C13 C12 C11 118.8(3) . . ?
C14 C13 C12 118.7(3) . . ?
C15 C14 C13 119.5(3) . . ?
C14 C15 N1 122.0(3) . . ?
C16 C15 N1 115.8(3) . . ?
C16 C15 C14 121.9(3) . . ?
C15 C16 N2 110.4(2) . . ?

loop_
_geom_bond_atom_site_label_1
_geom_bond_atom_site_label_2
_geom_bond_distance
_geom_bond_site_symmetry_2
_geom_bond_publ_flag
I1 Co1 2.6218(5) . ?
Co1 N1 1.983(2) . ?
Co1 N2 2.008(2) . ?
Co1 C1 2.080(3) . ?
Co1 C2 2.090(3) . ?
Co1 C3 2.067(3) . ?
Co1 C4 2.115(3) . ?
Co1 C5 2.113(3) . ?
N1 C11 1.357(3) . ?
N1 C15 1.345(4) . ?
N2 C16 1.484(3) . ?
N2 C17 1.484(3) . ?
C1 C2 1.413(4) . ?
C1 C5 1.453(4) . ?
C1 C6 1.510(4) . ?
C2 C3 1.439(4) . ?
C2 C7 1.504(4) . ?
C3 C4 1.430(4) . ?
C3 C8 1.487(4) . ?
C4 C5 1.418(4) . ?
C4 C9 1.497(4) . ?
C5 C10 1.497(4) . ?
C11 C12 1.374(4) . ?
C12 C13 1.394(4) . ?
C13 C14 1.380(4) . ?
C14 C15 1.395(4) . ?
C15 C16 1.489(4) . ?

loop_
_geom_torsion_atom_site_label_1
_geom_torsion_atom_site_label_2
_geom_torsion_atom_site_label_3
_geom_torsion_atom_site_label_4
_geom_torsion
_geom_torsion_site_symmetry_1
_geom_torsion_site_symmetry_2
_geom_torsion_site_symmetry_3
_geom_torsion_site_symmetry_4
_geom_torsion_publ_flag
Co1 N1 C11 C12 170.9(3) . . . . ?
Co1 N1 C15 C14 -172.1(2) . . . . ?
Co1 N1 C15 C16 2.4(2) . . . . ?
Co1 N2 C16 C15 -25.3(2) . . . . ?
Co1 C1 C2 C3 -57.72(17) . . . . ?
Co1 C1 C2 C7 126.29(17) . . . . ?
Co1 C1 C5 C4 59.76(18) . . . . ?
Co1 C1 C5 C10 -126.12(17) . . . . ?
Co1 C2 C1 C5 61.93(17) . . . . ?
Co1 C2 C1 C6 -124.14(17) . . . . ?
Co1 C2 C3 C4 -63.14(17) . . . . ?
Co1 C2 C3 C8 123.26(18) . . . . ?
Co1 C3 C2 C1 58.27(18) . . . . ?
Co1 C3 C2 C7 -125.52(16) . . . . ?
Co1 C3 C4 C5 -58.72(17) . . . . ?
Co1 C3 C4 C9 130.06(17) . . . . ?
Co1 C4 C3 C2 62.34(17) . . . . ?
Co1 C4 C3 C8 -124.10(18) . . . . ?
Co1 C4 C5 C1 -58.51(17) . . . . ?
Co1 C4 C5 C10 127.27(17) . . . . ?
Co1 C5 C1 C2 -61.68(18) . . . . ?
Co1 C5 C1 C6 124.26(17) . . . . ?
Co1 C5 C4 C3 57.42(17) . . . . ?
Co1 C5 C4 C9 -131.13(16) . . . . ?
N1 C11 C12 C13 -0.4(4) . . . . ?
N1 C15 C14 C13 0.9(3) . . . . ?
N1 C15 C16 N2 15.5(3) . . . . ?
N2 C16 C15 C14 -170.0(2) . . . . ?
C1 C2 C3 C4 -4.9(3) . . . . ?
C1 C2 C3 C8 -178.5(2) . . . . ?
C1 C5 C4 C3 -1.1(3) . . . . ?
C1 C5 C4 C9 170.4(2) . . . . ?
C2 C3 C4 C5 3.6(3) . . . . ?
C2 C3 C4 C9 -167.6(2) . . . . ?
C3 C4 C5 C10 -175.3(2) . . . . ?
C11 C12 C13 C14 0.5(4) . . . . ?
C12 C13 C14 C15 -0.8(4) . . . . ?
C13 C14 C15 C16 -173.3(3) . . . . ?
